data_4108434
loop_
_publ_author_name
'Valent\'in Miranda-Soto'
'Douglas B. Grotjahn'
'Antonio G. DiPasquale'
'Arnold L. Rheingold'

_publ_section_title
;
 Imidazol-2-yl Complexes of Cp*Ir as Bifunctional Ambident Reactants
;
_journal_name_full 'Journal of the American Chemical Society'
_journal_page_first 13200
_journal_page_last 13201
_journal_paper_doi 10.1021/ja804713u
_journal_volume 130
_journal_year 2008
_chemical_formula_sum 'C31 H39 Cl Ir N2 P'
_chemical_formula_weight 698.26
_chemical_name_systematic
; 
 ? 
;
_space_group_IT_number 14
_symmetry_cell_setting monoclinic
_symmetry_space_group_name_Hall '-P 2ybc'
_symmetry_space_group_name_H-M 'P 1 21/c 1'
_atom_sites_solution_hydrogens geom
_atom_sites_solution_primary direct
_atom_sites_solution_secondary difmap
_audit_creation_method SHELXL-97
_cell_angle_alpha 90.00
_cell_angle_beta 95.0230(10)
_cell_angle_gamma 90.00
_cell_formula_units_Z 4
_cell_length_a 18.4917(11)
_cell_length_b 8.3646(5)
_cell_length_c 18.3085(11)
_cell_measurement_reflns_used 9908
_cell_measurement_temperature 100(2)
_cell_measurement_theta_max 27.89
_cell_measurement_theta_min 2.67
_cell_volume 2821.0(3)
_computing_cell_refinement 'Bruker SMART'
_computing_data_collection 'Bruker SMART'
_computing_data_reduction 'Bruker SAINT'
_computing_molecular_graphics 'Bruker SHELXTL'
_computing_publication_material 'Bruker SHELXTL'
_computing_structure_refinement 'SHELXL-97 (Sheldrick, 1997)'
_computing_structure_solution 'SHELXS-97 (Sheldrick, 1990)'
_diffrn_ambient_temperature 100(2)
_diffrn_measured_fraction_theta_full 1.000
_diffrn_measured_fraction_theta_max 0.927
_diffrn_measurement_device_type 'CCD area detector'
_diffrn_measurement_method 'phi and omega scans'
_diffrn_radiation_monochromator graphite
_diffrn_radiation_source 'fine-focus sealed tube'
_diffrn_radiation_type MoK\a
_diffrn_radiation_wavelength 0.71073
_diffrn_reflns_av_R_equivalents 0.0342
_diffrn_reflns_av_sigmaI/netI 0.0341
_diffrn_reflns_limit_h_max 23
_diffrn_reflns_limit_h_min -23
_diffrn_reflns_limit_k_max 10
_diffrn_reflns_limit_k_min -10
_diffrn_reflns_limit_l_max 23
_diffrn_reflns_limit_l_min -23
_diffrn_reflns_number 20422
_diffrn_reflns_theta_full 25.00
_diffrn_reflns_theta_max 28.01
_diffrn_reflns_theta_min 2.21
_exptl_absorpt_coefficient_mu 4.907
_exptl_absorpt_correction_T_max 0.3880
_exptl_absorpt_correction_T_min 0.2493
_exptl_absorpt_correction_type face-indexed
_exptl_absorpt_process_details SADABS
_exptl_crystal_colour bronze
_exptl_crystal_density_diffrn 1.644
_exptl_crystal_description block
_exptl_crystal_F_000 1392
_exptl_crystal_size_max 0.39
_exptl_crystal_size_mid 0.29
_exptl_crystal_size_min 0.24
_refine_diff_density_max 0.702
_refine_diff_density_min -0.700
_refine_diff_density_rms 0.102
_refine_ls_extinction_method none
_refine_ls_goodness_of_fit_ref 1.048
_refine_ls_hydrogen_treatment constr
_refine_ls_matrix_type full
_refine_ls_number_parameters 325
_refine_ls_number_reflns 6316
_refine_ls_number_restraints 0
_refine_ls_restrained_S_all 1.048
_refine_ls_R_factor_all 0.0243
_refine_ls_R_factor_gt 0.0210
_refine_ls_shift/su_max 0.001
_refine_ls_shift/su_mean 0.000
_refine_ls_structure_factor_coef Fsqd
_refine_ls_weighting_details 'calc w=1/[\s^2^(Fo^2^)+(0.0130P)^2^+3.0000P] where P=(Fo^2^+2Fc^2^)/3'
_refine_ls_weighting_scheme calc
_refine_ls_wR_factor_gt 0.0477
_refine_ls_wR_factor_ref 0.0492
_reflns_number_gt 5801
_reflns_number_total 6316
_reflns_threshold_expression >2sigma(I)
_cod_data_source_file ja804713u_si_002.cif
_cod_data_source_block grot232
_cod_database_code 4108434

loop_
_symmetry_equiv_pos_as_xyz
'x, y, z'
'-x, y+1/2, -z+1/2'
'-x, -y, -z'
'x, -y-1/2, z-1/2'

loop_
_atom_site_label
_atom_site_type_symbol
_atom_site_fract_x
_atom_site_fract_y
_atom_site_fract_z
_atom_site_U_iso_or_equiv
_atom_site_adp_type
_atom_site_occupancy
_atom_site_symmetry_multiplicity
_atom_site_calc_flag
_atom_site_refinement_flags
Ir1 Ir 0.183404(5) 0.147679(12) 0.230794(5) 0.00942(4) Uani 1 1 d .
Cl1 Cl 0.15098(4) -0.11053(8) 0.27836(4) 0.01746(14) Uani 1 1 d .
P1 P 0.24904(4) 0.02947(8) 0.14659(4) 0.01159(14) Uani 1 1 d .
N1 N 0.31591(12) 0.2998(3) 0.30985(12) 0.0151(5) Uani 1 1 d .
N2 N 0.33384(12) 0.0392(3) 0.30076(12) 0.0152(5) Uani 1 1 d .
C1 C 0.08678(15) 0.2580(3) 0.27772(15) 0.0149(6) Uani 1 1 d .
C2 C 0.06644(14) 0.2179(3) 0.20134(15) 0.0151(6) Uani 1 1 d .
C3 C 0.11183(15) 0.3077(3) 0.15807(15) 0.0135(5) Uani 1 1 d .
C4 C 0.16277(14) 0.3980(3) 0.20674(15) 0.0134(5) Uani 1 1 d .
C5 C 0.14319(14) 0.3737(3) 0.28100(15) 0.0126(5) Uani 1 1 d .
C6 C 0.04858(17) 0.1915(4) 0.33964(17) 0.0239(7) Uani 1 1 d .
H6A H 0.0083 0.2622 0.3495 0.036 Uiso 1 1 calc R
H6B H 0.0827 0.1838 0.3836 0.036 Uiso 1 1 calc R
H6C H 0.0297 0.0850 0.3264 0.036 Uiso 1 1 calc R
C7 C 0.00287(15) 0.1157(4) 0.17629(18) 0.0220(7) Uani 1 1 d .
H7A H -0.0406 0.1826 0.1680 0.033 Uiso 1 1 calc R
H7B H -0.0047 0.0356 0.2139 0.033 Uiso 1 1 calc R
H7C H 0.0122 0.0618 0.1305 0.033 Uiso 1 1 calc R
C8 C 0.10339(16) 0.3194(4) 0.07608(15) 0.0189(6) Uani 1 1 d .
H8A H 0.0676 0.4022 0.0612 0.028 Uiso 1 1 calc R
H8B H 0.0868 0.2164 0.0553 0.028 Uiso 1 1 calc R
H8C H 0.1502 0.3472 0.0582 0.028 Uiso 1 1 calc R
C9 C 0.21570(15) 0.5210(3) 0.18464(15) 0.0168(6) Uani 1 1 d .
H9A H 0.1908 0.6238 0.1766 0.025 Uiso 1 1 calc R
H9B H 0.2357 0.4871 0.1393 0.025 Uiso 1 1 calc R
H9C H 0.2552 0.5326 0.2236 0.025 Uiso 1 1 calc R
C10 C 0.17483(16) 0.4616(4) 0.34695(15) 0.0193(6) Uani 1 1 d .
H10A H 0.1447 0.5550 0.3554 0.029 Uiso 1 1 calc R
H10B H 0.2241 0.4967 0.3391 0.029 Uiso 1 1 calc R
H10C H 0.1765 0.3909 0.3897 0.029 Uiso 1 1 calc R
C11 C 0.28455(15) 0.1617(3) 0.28720(14) 0.0125(5) Uani 1 1 d .
C12 C 0.38586(15) 0.2652(4) 0.33728(14) 0.0166(6) Uani 1 1 d .
C13 C 0.39825(15) 0.1055(4) 0.33114(14) 0.0183(6) Uani 1 1 d .
H13A H 0.4423 0.0504 0.3449 0.022 Uiso 1 1 calc R
C14 C 0.32705(15) -0.1195(3) 0.26899(14) 0.0163(6) Uani 1 1 d .
H14A H 0.2833 -0.1727 0.2850 0.020 Uiso 1 1 calc R
H14B H 0.3699 -0.1845 0.2862 0.020 Uiso 1 1 calc R
C15 C 0.32117(14) -0.1083(3) 0.18535(14) 0.0138(5) Uani 1 1 d .
H15A H 0.3115 -0.2164 0.1647 0.017 Uiso 1 1 calc R
H15B H 0.3684 -0.0721 0.1697 0.017 Uiso 1 1 calc R
C16 C 0.43770(15) 0.3969(4) 0.36401(16) 0.0208(6) Uani 1 1 d .
C17 C 0.39947(18) 0.5146(4) 0.41192(18) 0.0302(8) Uani 1 1 d .
H17A H 0.3845 0.4587 0.4551 0.045 Uiso 1 1 calc R
H17B H 0.3566 0.5589 0.3837 0.045 Uiso 1 1 calc R
H17C H 0.4329 0.6015 0.4276 0.045 Uiso 1 1 calc R
C18 C 0.50394(18) 0.3269(4) 0.40779(18) 0.0306(8) Uani 1 1 d .
H18A H 0.5283 0.2517 0.3770 0.046 Uiso 1 1 calc R
H18B H 0.4887 0.2708 0.4508 0.046 Uiso 1 1 calc R
H18C H 0.5375 0.4133 0.4237 0.046 Uiso 1 1 calc R
C19 C 0.46101(17) 0.4871(4) 0.29716(17) 0.0261(7) Uani 1 1 d .
H19A H 0.4851 0.4131 0.2657 0.039 Uiso 1 1 calc R
H19B H 0.4946 0.5731 0.3135 0.039 Uiso 1 1 calc R
H19C H 0.4181 0.5329 0.2696 0.039 Uiso 1 1 calc R
C20 C 0.29802(15) 0.1764(3) 0.09591(15) 0.0139(5) Uani 1 1 d .
C21 C 0.35746(16) 0.2562(4) 0.13191(15) 0.0186(6) Uani 1 1 d .
H21A H 0.3747 0.2259 0.1803 0.022 Uiso 1 1 calc R
C22 C 0.39129(17) 0.3789(4) 0.09743(17) 0.0242(7) Uani 1 1 d .
H22A H 0.4318 0.4319 0.1221 0.029 Uiso 1 1 calc R
C23 C 0.36618(18) 0.4248(4) 0.02689(16) 0.0250(7) Uani 1 1 d .
H23A H 0.3892 0.5097 0.0035 0.030 Uiso 1 1 calc R
C24 C 0.30735(18) 0.3465(4) -0.00953(16) 0.0226(7) Uani 1 1 d .
H24A H 0.2902 0.3780 -0.0578 0.027 Uiso 1 1 calc R
C25 C 0.27377(16) 0.2227(4) 0.02454(15) 0.0176(6) Uani 1 1 d .
H25A H 0.2339 0.1687 -0.0008 0.021 Uiso 1 1 calc R
C26 C 0.20159(15) -0.0945(3) 0.07580(14) 0.0134(5) Uani 1 1 d .
C27 C 0.23993(17) -0.1683(3) 0.02223(15) 0.0182(6) Uani 1 1 d .
H27A H 0.2905 -0.1491 0.0212 0.022 Uiso 1 1 calc R
C28 C 0.20449(17) -0.2689(3) -0.02899(15) 0.0197(6) Uani 1 1 d .
H28A H 0.2307 -0.3186 -0.0652 0.024 Uiso 1 1 calc R
C29 C 0.13075(18) -0.2975(4) -0.02773(16) 0.0231(7) Uani 1 1 d .
H29A H 0.1064 -0.3659 -0.0633 0.028 Uiso 1 1 calc R
C30 C 0.09280(17) -0.2265(4) 0.02519(15) 0.0222(7) Uani 1 1 d .
H30A H 0.0424 -0.2468 0.0263 0.027 Uiso 1 1 calc R
C31 C 0.12840(16) -0.1249(3) 0.07714(15) 0.0176(6) Uani 1 1 d .
H31A H 0.1021 -0.0765 0.1136 0.021 Uiso 1 1 calc R

loop_
_atom_site_aniso_label
_atom_site_aniso_U_11
_atom_site_aniso_U_22
_atom_site_aniso_U_33
_atom_site_aniso_U_23
_atom_site_aniso_U_13
_atom_site_aniso_U_12
Ir1 0.00825(6) 0.00927(6) 0.01076(6) 0.00020(4) 0.00093(4) 0.00030(4)
Cl1 0.0194(3) 0.0127(3) 0.0211(3) 0.0042(3) 0.0064(3) 0.0007(3)
P1 0.0106(3) 0.0121(4) 0.0122(3) -0.0010(3) 0.0016(3) -0.0005(3)
N1 0.0111(11) 0.0201(13) 0.0139(11) -0.0016(9) 0.0008(9) 0.0001(9)
N2 0.0138(11) 0.0164(13) 0.0146(11) -0.0014(9) -0.0033(9) 0.0046(9)
C1 0.0136(13) 0.0130(14) 0.0189(13) -0.0006(11) 0.0052(11) 0.0055(11)
C2 0.0107(13) 0.0116(14) 0.0230(14) -0.0001(11) 0.0007(11) 0.0036(10)
C3 0.0127(13) 0.0104(13) 0.0165(13) 0.0012(10) -0.0035(10) 0.0034(10)
C4 0.0121(13) 0.0112(14) 0.0168(13) 0.0002(11) -0.0002(10) 0.0032(10)
C5 0.0102(13) 0.0102(14) 0.0175(13) -0.0026(10) 0.0015(10) 0.0059(10)
C6 0.0206(16) 0.0249(17) 0.0280(16) 0.0034(13) 0.0129(13) 0.0038(13)
C7 0.0118(14) 0.0190(16) 0.0352(17) -0.0021(13) 0.0019(12) -0.0014(11)
C8 0.0206(15) 0.0184(16) 0.0166(14) 0.0012(11) -0.0046(12) 0.0038(12)
C9 0.0156(14) 0.0144(15) 0.0205(14) 0.0010(11) 0.0024(11) -0.0030(11)
C10 0.0196(15) 0.0193(16) 0.0181(13) -0.0046(12) -0.0025(11) 0.0034(12)
C11 0.0126(13) 0.0153(14) 0.0096(12) -0.0010(10) 0.0015(10) 0.0034(10)
C12 0.0134(13) 0.0246(16) 0.0115(12) -0.0010(11) -0.0004(10) -0.0011(11)
C13 0.0129(14) 0.0291(17) 0.0126(13) -0.0011(12) 0.0003(11) 0.0031(12)
C14 0.0171(14) 0.0157(15) 0.0162(13) -0.0015(11) 0.0016(11) 0.0050(11)
C15 0.0103(13) 0.0126(14) 0.0186(13) -0.0016(11) 0.0021(10) 0.0021(10)
C16 0.0124(14) 0.0298(18) 0.0200(14) -0.0058(13) 0.0008(11) -0.0076(12)
C17 0.0282(18) 0.032(2) 0.0305(17) -0.0146(15) 0.0043(14) -0.0099(14)
C18 0.0204(17) 0.045(2) 0.0249(16) 0.0031(15) -0.0042(13) -0.0088(15)
C19 0.0209(16) 0.0321(19) 0.0256(16) -0.0023(14) 0.0028(13) -0.0078(13)
C20 0.0159(14) 0.0118(14) 0.0151(13) -0.0014(10) 0.0075(11) 0.0011(11)
C21 0.0178(14) 0.0205(16) 0.0178(13) -0.0006(12) 0.0040(11) -0.0025(12)
C22 0.0215(16) 0.0255(18) 0.0265(16) -0.0038(13) 0.0069(13) -0.0101(13)
C23 0.0314(17) 0.0203(17) 0.0248(15) 0.0038(13) 0.0115(13) -0.0060(14)
C24 0.0298(17) 0.0226(17) 0.0160(14) 0.0030(12) 0.0066(13) 0.0003(13)
C25 0.0196(15) 0.0175(15) 0.0158(13) -0.0034(11) 0.0022(11) -0.0005(12)
C26 0.0163(14) 0.0099(13) 0.0139(12) 0.0005(10) 0.0006(10) -0.0010(10)
C27 0.0199(15) 0.0183(16) 0.0161(13) -0.0006(11) 0.0005(11) 0.0005(12)
C28 0.0292(16) 0.0143(15) 0.0155(13) -0.0013(11) 0.0015(12) 0.0014(12)
C29 0.0345(18) 0.0178(16) 0.0156(14) -0.0007(12) -0.0053(13) -0.0078(13)
C30 0.0220(16) 0.0238(17) 0.0201(14) -0.0016(13) -0.0028(12) -0.0078(13)
C31 0.0201(15) 0.0166(15) 0.0158(13) -0.0003(11) 0.0004(11) -0.0004(11)

loop_
_atom_type_symbol
_atom_type_description
_atom_type_scat_dispersion_real
_atom_type_scat_dispersion_imag
_atom_type_scat_source
C C 0.0033 0.0016 'International Tables Vol C Tables 4.2.6.8 and 6.1.1.4'
H H 0.0000 0.0000 'International Tables Vol C Tables 4.2.6.8 and 6.1.1.4'
N N 0.0061 0.0033 'International Tables Vol C Tables 4.2.6.8 and 6.1.1.4'
P P 0.1023 0.0942 'International Tables Vol C Tables 4.2.6.8 and 6.1.1.4'
Cl Cl 0.1484 0.1585 'International Tables Vol C Tables 4.2.6.8 and 6.1.1.4'
Ir Ir -1.4442 7.9887 'International Tables Vol C Tables 4.2.6.8 and 6.1.1.4'

loop_
_geom_angle_atom_site_label_1
_geom_angle_atom_site_label_2
_geom_angle_atom_site_label_3
_geom_angle
C11 Ir1 C4 100.54(10)
C11 Ir1 C3 136.74(10)
C4 Ir1 C3 38.43(10)
C11 Ir1 C1 120.17(10)
C4 Ir1 C1 63.21(10)
C3 Ir1 C1 62.18(10)
C11 Ir1 C5 93.74(10)
C4 Ir1 C5 38.24(10)
C3 Ir1 C5 62.77(10)
C1 Ir1 C5 36.77(10)
C11 Ir1 C2 155.91(10)
C4 Ir1 C2 63.41(10)
C3 Ir1 C2 36.75(10)
C1 Ir1 C2 37.66(10)
C5 Ir1 C2 62.40(10)
C11 Ir1 P1 81.33(7)
C4 Ir1 P1 112.21(7)
C3 Ir1 P1 100.37(7)
C1 Ir1 P1 158.20(7)
C5 Ir1 P1 148.90(7)
C2 Ir1 P1 120.56(7)
C11 Ir1 Cl1 96.49(8)
C4 Ir1 Cl1 152.81(7)
C3 Ir1 Cl1 126.50(7)
C1 Ir1 Cl1 89.91(7)
C5 Ir1 Cl1 119.97(7)
C2 Ir1 Cl1 93.20(7)
P1 Ir1 Cl1 91.12(2)
C26 P1 C20 104.51(12)
C26 P1 C15 101.75(13)
C20 P1 C15 103.90(13)
C26 P1 Ir1 118.53(9)
C20 P1 Ir1 111.73(9)
C15 P1 Ir1 114.82(9)
C11 N1 C12 107.4(2)
C11 N2 C13 107.8(2)
C11 N2 C14 125.1(2)
C13 N2 C14 124.6(2)
C5 C1 C2 108.9(2)
C5 C1 C6 128.0(3)
C2 C1 C6 123.0(3)
C5 C1 Ir1 71.98(15)
C2 C1 Ir1 71.66(15)
C6 C1 Ir1 125.6(2)
C3 C2 C1 107.4(2)
C3 C2 C7 128.3(3)
C1 C2 C7 123.9(3)
C3 C2 Ir1 70.75(15)
C1 C2 Ir1 70.68(15)
C7 C2 Ir1 129.5(2)
C2 C3 C4 108.5(2)
C2 C3 C8 125.4(3)
C4 C3 C8 125.9(3)
C2 C3 Ir1 72.50(15)
C4 C3 Ir1 68.13(15)
C8 C3 Ir1 129.7(2)
C5 C4 C3 107.5(2)
C5 C4 C9 124.8(2)
C3 C4 C9 126.5(2)
C5 C4 Ir1 74.25(15)
C3 C4 Ir1 73.45(16)
C9 C4 Ir1 127.62(19)
C1 C5 C4 107.3(2)
C1 C5 C10 127.3(3)
C4 C5 C10 125.3(3)
C1 C5 Ir1 71.25(15)
C4 C5 Ir1 67.51(15)
C10 C5 Ir1 128.59(19)
N1 C11 N2 108.8(2)
N1 C11 Ir1 123.58(19)
N2 C11 Ir1 127.21(19)
C13 C12 N1 109.6(2)
C13 C12 C16 129.4(3)
N1 C12 C16 120.9(3)
C12 C13 N2 106.3(2)
N2 C14 C15 110.0(2)
C14 C15 P1 114.00(18)
C12 C16 C18 110.4(3)
C12 C16 C19 108.4(2)
C18 C16 C19 109.9(3)
C12 C16 C17 110.0(2)
C18 C16 C17 109.7(3)
C19 C16 C17 108.5(3)
C25 C20 C21 118.8(3)
C25 C20 P1 121.9(2)
C21 C20 P1 119.0(2)
C22 C21 C20 120.5(3)
C21 C22 C23 120.1(3)
C22 C23 C24 120.0(3)
C25 C24 C23 120.0(3)
C24 C25 C20 120.6(3)
C31 C26 C27 119.2(3)
C31 C26 P1 120.3(2)
C27 C26 P1 120.4(2)
C28 C27 C26 120.3(3)
C27 C28 C29 120.2(3)
C30 C29 C28 119.9(3)
C29 C30 C31 120.1(3)
C26 C31 C30 120.3(3)

loop_
_geom_bond_atom_site_label_1
_geom_bond_atom_site_label_2
_geom_bond_distance
Ir1 C11 2.059(3)
Ir1 C4 2.166(3)
Ir1 C3 2.238(3)
Ir1 C1 2.247(3)
Ir1 C5 2.257(3)
Ir1 C2 2.260(3)
Ir1 P1 2.2705(7)
Ir1 Cl1 2.4237(7)
P1 C26 1.823(3)
P1 C20 1.827(3)
P1 C15 1.856(3)
N1 C11 1.341(4)
N1 C12 1.377(3)
N2 C11 1.380(3)
N2 C13 1.385(4)
N2 C14 1.450(4)
C1 C5 1.421(4)
C1 C2 1.455(4)
C1 C6 1.494(4)
C2 C3 1.418(4)
C2 C7 1.493(4)
C3 C4 1.451(4)
C3 C8 1.499(4)
C4 C5 1.451(4)
C4 C9 1.500(4)
C5 C10 1.489(4)
C12 C13 1.362(4)
C12 C16 1.513(4)
C14 C15 1.528(4)
C16 C18 1.521(4)
C16 C19 1.531(4)
C16 C17 1.532(4)
C20 C25 1.399(4)
C20 C21 1.401(4)
C21 C22 1.383(4)
C22 C23 1.388(4)
C23 C24 1.389(4)
C24 C25 1.384(4)
C26 C31 1.379(4)
C26 C27 1.403(4)
C27 C28 1.382(4)
C28 C29 1.387(4)
C29 C30 1.379(4)
C30 C31 1.397(4)
